data_9004387
loop_
_publ_author_name
'Burns, P. C.'
'Hawthorne, F. C.'

_publ_section_title
;Rietveld refinement of the crystal structure of olivenite: A twinned
 monoclinic structure
;
_journal_name_full 'The Canadian Mineralogist'
_journal_page_first 885
_journal_page_last 888
_journal_volume 33
_journal_year 1995
_chemical_formula_sum 'As Cu2 O5'
_chemical_name_mineral Olivenite
_space_group_IT_number 58
_symmetry_space_group_name_Hall '-P 2 2n'
_symmetry_space_group_name_H-M 'P n n m'
_cell_angle_alpha 90
_cell_angle_beta 90
_cell_angle_gamma 90
_cell_length_a 8.5894
_cell_length_b 8.2076
_cell_length_c 5.9286
_cell_formula_units_Z 4
_cell_volume 417.957
_database_code_amcsd 0005461
_exptl_crystal_density_diffrn 4.482
_cod_database_code 9004387

loop_
_space_group_symop_operation_xyz
x,y,z
1/2+x,1/2-y,1/2+z
1/2-x,1/2+y,1/2-z
1/2-x,1/2+y,1/2+z
1/2+x,1/2-y,1/2-z
x,y,-z
-x,-y,z
-x,-y,-z

loop_
_atom_site_label
_atom_site_fract_x
_atom_site_fract_y
_atom_site_fract_z
_atom_site_U_iso_or_equiv
As 0.25070 0.26240 0.00000 0.00646
Cu1 0.88050 0.36240 0.00000 0.01646
Cu2 0.00000 0.00000 0.25100 0.01178
O1 0.10600 0.40120 0.00000 0.01393
O2 0.41630 0.36540 0.00000 0.01393
O3 0.89920 0.11980 0.00000 0.01393
O4 0.23470 0.15110 0.77330 0.01393

loop_
_cod_related_entry_id
_cod_related_entry_database
_cod_related_entry_code
1 AMCSD 0005461
